data_7219669
loop_
_publ_author_name
'Katzsch, Felix'
'Weber, Edwin'

_publ_section_title
;
 Crystalline inclusion properties of new pyridine and thiophene modified
 wheel-and-axle diol hosts
;
_journal_issue 13
_journal_name_full CrystEngComm
_journal_page_first 2737
_journal_paper_doi 10.1039/C5CE00180C
_journal_volume 17
_journal_year 2015
_chemical_formula_moiety 'C28 H22 N4 O2'
_chemical_formula_sum 'C28 H22 N4 O2'
_chemical_formula_weight 446.50
_chemical_name_systematic 1,4-Bis[di(pyrid-2-yl)hydroxymethyl]benzene
_space_group_IT_number 14
_symmetry_cell_setting monoclinic
_symmetry_space_group_name_Hall '-P 2ybc'
_symmetry_space_group_name_H-M 'P 1 21/c 1'
_atom_sites_solution_hydrogens geom
_atom_sites_solution_primary direct
_atom_sites_solution_secondary difmap
_audit_creation_method SHELXL-97
_audit_update_record
;
2014-08-22 deposited with the CCDC.
2015-02-25 downloaded from the CCDC.
;
_cell_angle_alpha 90.00
_cell_angle_beta 108.4400(10)
_cell_angle_gamma 90.00
_cell_formula_units_Z 2
_cell_length_a 8.1858(2)
_cell_length_b 11.5886(2)
_cell_length_c 12.1497(2)
_cell_measurement_reflns_used 9933
_cell_measurement_temperature 296(2)
_cell_measurement_theta_max 36.17
_cell_measurement_theta_min 2.49
_cell_volume 1093.37(4)
_computing_cell_refinement 'Bruker SAINT'
_computing_data_collection 'Bruker APEX2'
_computing_data_reduction 'Bruker SAINT'
_computing_molecular_graphics 'Bruker SHELXTL'
_computing_publication_material 'Bruker SHELXTL'
_computing_structure_refinement 'SHELXL-97 (Sheldrick, 2008)'
_computing_structure_solution 'SHELXS-97 (Sheldrick, 2008)'
_diffrn_ambient_temperature 100(2)
_diffrn_measured_fraction_theta_full 1.000
_diffrn_measured_fraction_theta_max 1.000
_diffrn_measurement_device_type 'Bruker APEX-II CCD'
_diffrn_measurement_method '\f and \w scans'
_diffrn_radiation_monochromator graphite
_diffrn_radiation_source 'fine-focus sealed tube'
_diffrn_radiation_type MoK\a
_diffrn_radiation_wavelength 0.71073
_diffrn_reflns_av_R_equivalents 0.0232
_diffrn_reflns_av_sigmaI/netI 0.0090
_diffrn_reflns_limit_h_max 9
_diffrn_reflns_limit_h_min -9
_diffrn_reflns_limit_k_max 13
_diffrn_reflns_limit_k_min -13
_diffrn_reflns_limit_l_max 14
_diffrn_reflns_limit_l_min -14
_diffrn_reflns_number 26372
_diffrn_reflns_theta_full 25.00
_diffrn_reflns_theta_max 25.00
_diffrn_reflns_theta_min 2.49
_exptl_absorpt_coefficient_mu 0.088
_exptl_absorpt_correction_T_max 0.9861
_exptl_absorpt_correction_T_min 0.9658
_exptl_absorpt_correction_type multi-scan
_exptl_absorpt_process_details 'SADABS (Sheldrick, 2004)'
_exptl_crystal_colour colourless
_exptl_crystal_density_diffrn 1.356
_exptl_crystal_density_method 'not measured'
_exptl_crystal_description block
_exptl_crystal_F_000 468
_exptl_crystal_recrystallization_method 'Re-crystallisation from solvent: DMSO'
_exptl_crystal_size_max 0.40
_exptl_crystal_size_mid 0.36
_exptl_crystal_size_min 0.16
_refine_diff_density_max 0.318
_refine_diff_density_min -0.287
_refine_diff_density_rms 0.046
_refine_ls_extinction_method none
_refine_ls_goodness_of_fit_ref 1.069
_refine_ls_hydrogen_treatment constr
_refine_ls_matrix_type full
_refine_ls_number_parameters 155
_refine_ls_number_reflns 1925
_refine_ls_number_restraints 0
_refine_ls_restrained_S_all 1.069
_refine_ls_R_factor_all 0.0433
_refine_ls_R_factor_gt 0.0409
_refine_ls_shift/su_max 0.000
_refine_ls_shift/su_mean 0.000
_refine_ls_structure_factor_coef Fsqd
_refine_ls_weighting_details 'calc w=1/[\s^2^(Fo^2^)+(0.0531P)^2^+0.7057P] where P=(Fo^2^+2Fc^2^)/3'
_refine_ls_weighting_scheme calc
_refine_ls_wR_factor_gt 0.1071
_refine_ls_wR_factor_ref 0.1087
_reflns_number_gt 1807
_reflns_number_total 1925
_reflns_threshold_expression >2\s(I)
_cod_data_source_file c5ce00180c3.cif
_cod_data_source_block feka_38_monop
_cod_depositor_comments
;
The following automatic conversions were performed:

'_symmetry_cell_setting' value 'Monoclinic' changed to 'monoclinic'
according to
/usr/data/users/saulius/crontab/automatic-downloads/rss-feeds/RSC/lib/dictionaries/cif_core.dic
dictionary named 'cif_core.dic' version 2.4.2 from 2011-04-26.

Automatic conversion script
Id: cif_fix_values 3086 2015-02-26 13:12:21Z robertas 

 Adding full bibliography for 7219669--7219676.cif.
;
_cod_original_sg_symbol_H-M 'P21/c  '
_cod_database_code 7219669

loop_
_symmetry_equiv_pos_as_xyz
'x, y, z'
'-x, y+1/2, -z+1/2'
'-x, -y, -z'
'x, -y-1/2, z-1/2'

loop_
_atom_site_label
_atom_site_type_symbol
_atom_site_fract_x
_atom_site_fract_y
_atom_site_fract_z
_atom_site_U_iso_or_equiv
_atom_site_adp_type
_atom_site_occupancy
_atom_site_symmetry_multiplicity
_atom_site_calc_flag
_atom_site_refinement_flags
N1 N 0.05625(18) 0.40728(12) 0.38885(12) 0.0274(3) Uani 1 1 d .
N2 N -0.23900(17) 0.67172(13) 0.22298(12) 0.0284(3) Uani 1 1 d .
O1 O -0.19001(15) 0.36292(9) 0.20069(10) 0.0277(3) Uani 1 1 d .
H1 H -0.1361 0.3310 0.2616 0.042 Uiso 1 1 calc R
C1 C 0.02527(19) 0.49470(13) 0.31179(13) 0.0196(3) Uani 1 1 d .
C2 C 0.1238(2) 0.59248(14) 0.32960(14) 0.0242(4) Uani 1 1 d .
H2 H 0.1002 0.6510 0.2744 0.029 Uiso 1 1 calc R
C3 C 0.2592(2) 0.60210(16) 0.43146(16) 0.0328(4) Uani 1 1 d .
H3 H 0.3274 0.6681 0.4460 0.039 Uiso 1 1 calc R
C4 C 0.2932(2) 0.51392(16) 0.51164(15) 0.0306(4) Uani 1 1 d .
H4 H 0.3843 0.5194 0.5805 0.037 Uiso 1 1 calc R
C5 C 0.1900(2) 0.41782(15) 0.48774(14) 0.0289(4) Uani 1 1 d .
H5 H 0.2129 0.3579 0.5414 0.035 Uiso 1 1 calc R
C6 C -0.27630(18) 0.56055(13) 0.19476(12) 0.0193(3) Uani 1 1 d .
C7 C -0.44158(18) 0.51825(14) 0.16081(12) 0.0208(3) Uani 1 1 d .
H7 H -0.4629 0.4410 0.1405 0.025 Uiso 1 1 calc R
C8 C -0.5744(2) 0.59150(16) 0.15724(14) 0.0303(4) Uani 1 1 d .
H8 H -0.6868 0.5640 0.1354 0.036 Uiso 1 1 calc R
C9 C -0.5410(2) 0.70618(16) 0.18616(14) 0.0320(4) Uani 1 1 d .
H9 H -0.6298 0.7569 0.1847 0.038 Uiso 1 1 calc R
C10 C -0.3722(2) 0.74384(16) 0.21743(15) 0.0311(4) Uani 1 1 d .
H10 H -0.3490 0.8214 0.2353 0.037 Uiso 1 1 calc R
C11 C -0.12780(18) 0.47690(12) 0.20017(13) 0.0193(3) Uani 1 1 d .
C12 C -0.06813(19) 0.59547(13) 0.03768(13) 0.0202(3) Uani 1 1 d .
H12 H -0.1136 0.6603 0.0625 0.024 Uiso 1 1 calc R
C13 C -0.06410(17) 0.49095(12) 0.09436(12) 0.0169(3) Uani 1 1 d .
C14 C 0.00514(18) 0.39541(13) 0.05578(13) 0.0197(3) Uani 1 1 d .
H14 H 0.0094 0.3247 0.0928 0.024 Uiso 1 1 calc R

loop_
_atom_site_aniso_label
_atom_site_aniso_U_11
_atom_site_aniso_U_22
_atom_site_aniso_U_33
_atom_site_aniso_U_23
_atom_site_aniso_U_13
_atom_site_aniso_U_12
N1 0.0364(8) 0.0243(7) 0.0250(7) 0.0036(6) 0.0147(6) 0.0065(6)
N2 0.0284(7) 0.0311(8) 0.0287(7) -0.0043(6) 0.0134(6) -0.0008(6)
O1 0.0352(7) 0.0180(6) 0.0367(7) -0.0004(5) 0.0209(5) -0.0064(5)
C1 0.0212(7) 0.0209(8) 0.0215(8) 0.0028(6) 0.0134(6) 0.0066(6)
C2 0.0251(8) 0.0223(8) 0.0291(8) 0.0074(6) 0.0141(7) 0.0030(6)
C3 0.0305(9) 0.0336(9) 0.0395(10) -0.0007(8) 0.0185(8) -0.0029(7)
C4 0.0268(8) 0.0409(10) 0.0242(8) -0.0031(7) 0.0082(7) 0.0073(7)
C5 0.0389(9) 0.0294(9) 0.0194(8) 0.0070(7) 0.0107(7) 0.0116(7)
C6 0.0203(7) 0.0240(8) 0.0158(7) -0.0003(6) 0.0087(6) -0.0005(6)
C7 0.0180(7) 0.0258(8) 0.0188(7) -0.0020(6) 0.0062(6) -0.0015(6)
C8 0.0175(8) 0.0466(11) 0.0264(8) 0.0004(7) 0.0064(6) 0.0017(7)
C9 0.0294(9) 0.0415(10) 0.0279(8) 0.0034(8) 0.0130(7) 0.0149(7)
C10 0.0381(10) 0.0304(9) 0.0290(9) -0.0042(7) 0.0165(7) 0.0016(7)
C11 0.0212(7) 0.0150(7) 0.0248(8) -0.0009(6) 0.0118(6) -0.0025(6)
C12 0.0214(7) 0.0149(7) 0.0271(8) -0.0022(6) 0.0117(6) 0.0021(5)
C13 0.0137(7) 0.0180(7) 0.0190(7) -0.0017(6) 0.0053(5) -0.0015(5)
C14 0.0201(7) 0.0155(7) 0.0246(8) 0.0032(6) 0.0086(6) 0.0016(6)

loop_
_atom_type_symbol
_atom_type_description
_atom_type_scat_dispersion_real
_atom_type_scat_dispersion_imag
_atom_type_scat_source
C C 0.0033 0.0016 'International Tables Vol C Tables 4.2.6.8 and 6.1.1.4'
H H 0.0000 0.0000 'International Tables Vol C Tables 4.2.6.8 and 6.1.1.4'
N N 0.0061 0.0033 'International Tables Vol C Tables 4.2.6.8 and 6.1.1.4'
O O 0.0106 0.0060 'International Tables Vol C Tables 4.2.6.8 and 6.1.1.4'

loop_
_geom_angle_atom_site_label_1
_geom_angle_atom_site_label_2
_geom_angle_atom_site_label_3
_geom_angle
_geom_angle_site_symmetry_1
_geom_angle_site_symmetry_3
C1 N1 C5 118.11(14) . .
C6 N2 C10 117.61(14) . .
C11 O1 H1 109.5 . .
N1 C1 C2 122.73(15) . .
N1 C1 C11 115.62(13) . .
C2 C1 C11 121.64(13) . .
C1 C2 C3 118.36(15) . .
C1 C2 H2 120.8 . .
C3 C2 H2 120.8 . .
C4 C3 C2 119.97(16) . .
C4 C3 H3 120.0 . .
C2 C3 H3 120.0 . .
C5 C4 C3 118.61(16) . .
C5 C4 H4 120.7 . .
C3 C4 H4 120.7 . .
N1 C5 C4 122.22(15) . .
N1 C5 H5 118.9 . .
C4 C5 H5 118.9 . .
N2 C6 C7 122.79(14) . .
N2 C6 C11 118.70(13) . .
C7 C6 C11 118.51(13) . .
C8 C7 C6 119.01(15) . .
C8 C7 H7 120.5 . .
C6 C7 H7 120.5 . .
C7 C8 C9 119.87(15) . .
C7 C8 H8 120.1 . .
C9 C8 H8 120.1 . .
C8 C9 C10 118.30(15) . .
C8 C9 H9 120.9 . .
C10 C9 H9 120.9 . .
N2 C10 C9 122.41(16) . .
N2 C10 H10 118.8 . .
C9 C10 H10 118.8 . .
O1 C11 C6 107.89(11) . .
O1 C11 C13 108.62(11) . .
C6 C11 C13 111.63(12) . .
O1 C11 C1 108.31(12) . .
C6 C11 C1 111.36(12) . .
C13 C11 C1 108.93(11) . .
C13 C12 C14 120.94(14) . 3_565
C13 C12 H12 119.5 . .
C14 C12 H12 119.5 3_565 .
C12 C13 C14 118.39(13) . .
C12 C13 C11 123.00(13) . .
C14 C13 C11 118.58(13) . .
C13 C14 C12 120.67(14) . 3_565
C13 C14 H14 119.7 . .
C12 C14 H14 119.7 3_565 .

loop_
_geom_bond_atom_site_label_1
_geom_bond_atom_site_label_2
_geom_bond_distance
_geom_bond_site_symmetry_2
N1 C1 1.348(2) .
N1 C5 1.351(2) .
N2 C6 1.343(2) .
N2 C10 1.358(2) .
O1 C11 1.4164(17) .
O1 H1 0.8200 .
C1 C2 1.368(2) .
C1 C11 1.542(2) .
C2 C3 1.380(2) .
C2 H2 0.9300 .
C3 C4 1.378(3) .
C3 H3 0.9300 .
C4 C5 1.372(3) .
C4 H4 0.9300 .
C5 H5 0.9300 .
C6 C7 1.374(2) .
C6 C11 1.540(2) .
C7 C8 1.369(2) .
C7 H7 0.9300 .
C8 C9 1.380(3) .
C8 H8 0.9300 .
C9 C10 1.383(3) .
C9 H9 0.9300 .
C10 H10 0.9300 .
C11 C13 1.541(2) .
C12 C13 1.388(2) .
C12 C14 1.392(2) 3_565
C12 H12 0.9300 .
C13 C14 1.391(2) .
C14 C12 1.392(2) 3_565
C14 H14 0.9300 .

loop_
_geom_hbond_atom_site_label_D
_geom_hbond_atom_site_label_H
_geom_hbond_atom_site_label_A
_geom_hbond_distance_DH
_geom_hbond_distance_HA
_geom_hbond_distance_DA
_geom_hbond_angle_DHA
_geom_hbond_site_symmetry_A
O1 H1 N1 0.82 2.03 2.5765(18) 123.9 .
C2 H2 O1 0.93 2.55 3.2214(19) 129.0 2
C9 H9 O1 0.93 2.63 3.4572(19) 148.2 2_455
C12 H12 N2 0.93 2.48 3.130(2) 127.3 .
C8 H8 Cg3 0.93 2.68 3.5640(16) 160.0 1_455

loop_
_geom_torsion_atom_site_label_1
_geom_torsion_atom_site_label_2
_geom_torsion_atom_site_label_3
_geom_torsion_atom_site_label_4
_geom_torsion
_geom_torsion_site_symmetry_1
_geom_torsion_site_symmetry_4
C5 N1 C1 C2 0.3(2) . .
C5 N1 C1 C11 179.35(13) . .
N1 C1 C2 C3 -0.8(2) . .
C11 C1 C2 C3 -179.74(13) . .
C1 C2 C3 C4 0.7(2) . .
C2 C3 C4 C5 -0.1(2) . .
C1 N1 C5 C4 0.2(2) . .
C3 C4 C5 N1 -0.3(2) . .
C10 N2 C6 C7 0.2(2) . .
C10 N2 C6 C11 179.93(13) . .
N2 C6 C7 C8 -1.1(2) . .
C11 C6 C7 C8 179.10(13) . .
C6 C7 C8 C9 0.8(2) . .
C7 C8 C9 C10 0.4(2) . .
C6 N2 C10 C9 1.2(2) . .
C8 C9 C10 N2 -1.5(2) . .
N2 C6 C11 O1 163.13(13) . .
C7 C6 C11 O1 -17.11(18) . .
N2 C6 C11 C13 -77.60(16) . .
C7 C6 C11 C13 102.16(15) . .
N2 C6 C11 C1 44.39(17) . .
C7 C6 C11 C1 -135.84(14) . .
N1 C1 C11 O1 -6.24(17) . .
C2 C1 C11 O1 172.79(13) . .
N1 C1 C11 C6 112.24(14) . .
C2 C1 C11 C6 -68.73(17) . .
N1 C1 C11 C13 -124.21(13) . .
C2 C1 C11 C13 54.82(18) . .
C14 C12 C13 C14 0.2(2) 3_565 .
C14 C12 C13 C11 178.37(13) 3_565 .
O1 C11 C13 C12 150.20(13) . .
C6 C11 C13 C12 31.36(19) . .
C1 C11 C13 C12 -92.03(16) . .
O1 C11 C13 C14 -31.69(17) . .
C6 C11 C13 C14 -150.52(13) . .
C1 C11 C13 C14 86.09(15) . .
C12 C13 C14 C12 -0.2(2) . 3_565
C11 C13 C14 C12 -178.45(13) . 3_565
